data_7122353
loop_
_publ_author_name
'Seki, Tomohiro'
'Kobayashi, Koh'
'Mashimo, Takaki'
'Ito, Hajime'

_publ_section_title
;
 A gold isocyanide complex with a pendant carboxy group: orthogonal
 molecular arrangements and hypsochromically shifted luminescent
 mechanochromism.
;
_journal_issue 79
_journal_name_full 'Chemical communications (Cambridge, England)'
_journal_page_first 11136
_journal_page_last 11139
_journal_paper_doi 10.1039/c8cc06490c
_journal_volume 54
_journal_year 2018
_chemical_formula_moiety 'C14 H5 Au F5 N O2'
_chemical_formula_sum 'C14 H5 Au F5 N O2'
_chemical_formula_weight 511.16
_chemical_name_systematic 1R
_space_group_crystal_system monoclinic
_space_group_IT_number 13
_space_group_name_Hall '-P 2yc'
_space_group_name_H-M_alt 'P 1 2/c 1'
_symmetry_space_group_name_Hall '-P 2yc'
_symmetry_space_group_name_H-M 'P 1 2/c 1'
_atom_sites_solution_hydrogens geom
_atom_sites_solution_primary dual
_audit_creation_date 2018-01-15
_audit_creation_method
;
Olex2 1.2
(compiled 2017.08.10 svn.r3458 for OlexSys, GUI svn.r5381)
;
_audit_update_record
;
2018-07-28 deposited with the CCDC.
2018-09-12 downloaded from the CCDC.
;
_cell_angle_alpha 90
_cell_angle_beta 97.493(7)
_cell_angle_gamma 90
_cell_formula_units_Z 4
_cell_length_a 13.4101(9)
_cell_length_b 7.7601(5)
_cell_length_c 13.0837(12)
_cell_measurement_reflns_used 4246
_cell_measurement_temperature 93
_cell_measurement_theta_max 74.0380
_cell_measurement_theta_min 6.4820
_cell_volume 1349.91(18)
_computing_cell_refinement 'CrysAlisPro 1.171.39.42a (Rigaku OD, 2018)'
_computing_data_collection 'CrysAlisPro 1.171.39.42a (Rigaku OD, 2018)'
_computing_data_reduction 'CrysAlisPro 1.171.39.42a (Rigaku OD, 2018)'
_computing_molecular_graphics 'Olex2 (Dolomanov et al., 2009)'
_computing_publication_material 'Olex2 (Dolomanov et al., 2009)'
_computing_structure_refinement 'ShelXL (Sheldrick, 2015)'
_computing_structure_solution 'ShelXT (Sheldrick, 2015)'
_diffrn_ambient_temperature 93
_diffrn_detector 'PLATUS 200K area detector'
_diffrn_detector_area_resol_mean 5.811
_diffrn_detector_type 'HPC area detector'
_diffrn_measured_fraction_theta_full 0.993
_diffrn_measured_fraction_theta_max 0.993
_diffrn_measurement_details
;
List of Runs (angles in degrees, time in seconds):

  # Type    Start    End  Width  t~exp~   \w     \q     \k     \f   Frames
#--------------------------------------------------------------------------
  1  \w    -37.00   9.00   0.50    0.52    --  -43.40  57.00  90.00   92
  2  \w   -115.00 -68.00   0.50    0.52    --  -43.40 -72.00 -30.00   94
  3  \w     12.00  44.00   0.50    0.52    --  -43.40  57.00  90.00   64
  4  \w    -56.00 -22.00   0.50    0.52    --  -43.40 -72.00 -30.00   68
  5  \w    -74.00  44.00   0.50    0.52    --  -43.40  57.00-150.00  236
  6  \w   -111.00 -85.00   0.50    2.10    -- -107.60 -72.00  30.00   52
  7  \w   -136.00 -18.00   0.50    2.10    -- -107.60  57.00   0.00  236
  8  \w   -197.00-112.00   0.50    2.10    -- -107.60 -72.00  30.00  170
  9  \w   -194.00-120.00   0.50    2.10    -- -107.60 -57.00   0.00  148
 10  \w    -83.00 -31.00   0.50    2.10    -- -107.60  72.00 -60.00  104
 11  \w   -112.00 -86.00   0.50    2.10    -- -107.60 -72.00  90.00   52
 12  \w   -147.00 -92.00   0.50    2.10    -- -107.60  72.00 -60.00  110
 13  \w    -78.00 -23.00   0.50    2.10    -- -107.60 -19.00 -60.00  110
 14  \w   -156.00 -74.00   0.50    2.10    -- -107.60 -38.00  90.00  164
 15  \w   -192.00-181.00   0.50    2.10    -- -107.60 -72.00  90.00   22
;
_diffrn_measurement_device 'four-circle diffractometer'
_diffrn_measurement_device_type 'Rigaku XtaLAB P200'
_diffrn_measurement_method '\w scans'
_diffrn_orient_matrix_type 'CrysAlisPro convention (1999,Acta A55,543-557)'
_diffrn_orient_matrix_UB_11 -0.0104744000
_diffrn_orient_matrix_UB_12 0.1762752000
_diffrn_orient_matrix_UB_13 0.0516803000
_diffrn_orient_matrix_UB_21 0.1149301000
_diffrn_orient_matrix_UB_22 0.0238793000
_diffrn_orient_matrix_UB_23 0.0112104000
_diffrn_orient_matrix_UB_31 -0.0097147000
_diffrn_orient_matrix_UB_32 0.0881318000
_diffrn_orient_matrix_UB_33 -0.1064059000
_diffrn_radiation_monochromator 'multi-layer mirror optics'
_diffrn_radiation_probe x-ray
_diffrn_radiation_type CuK\a
_diffrn_radiation_wavelength 1.54184
_diffrn_reflns_av_R_equivalents 0.0871
_diffrn_reflns_av_unetI/netI 0.0613
_diffrn_reflns_Laue_measured_fraction_full 0.993
_diffrn_reflns_Laue_measured_fraction_max 0.993
_diffrn_reflns_limit_h_max 15
_diffrn_reflns_limit_h_min -16
_diffrn_reflns_limit_k_max 9
_diffrn_reflns_limit_k_min -9
_diffrn_reflns_limit_l_max 14
_diffrn_reflns_limit_l_min -15
_diffrn_reflns_number 6129
_diffrn_reflns_point_group_measured_fraction_full 0.993
_diffrn_reflns_point_group_measured_fraction_max 0.993
_diffrn_reflns_theta_full 67.043
_diffrn_reflns_theta_max 67.043
_diffrn_reflns_theta_min 5.701
_diffrn_source 'rotating anode X-ray generator'
_diffrn_source_type FR
_exptl_absorpt_coefficient_mu 21.167
_exptl_absorpt_correction_T_max 0.44676
_exptl_absorpt_correction_T_min 0.39681
_exptl_absorpt_correction_type multi-scan
_exptl_absorpt_process_details
;
CrysAlisPro 1.171.39.42a (Rigaku Oxford Diffraction, 2018)
Empirical absorption correction using spherical harmonics,
 implemented in SCALE3 ABSPACK scaling algorithm.
;
_exptl_crystal_colour colourless
_exptl_crystal_colour_primary colourless
_exptl_crystal_density_diffrn 2.515
_exptl_crystal_description block
_exptl_crystal_F_000 944
_exptl_crystal_preparation Luminescent
_exptl_crystal_size_max 0.101
_exptl_crystal_size_mid 0.069
_exptl_crystal_size_min 0.024
_refine_diff_density_max 3.456
_refine_diff_density_min -2.815
_refine_diff_density_rms 0.430
_refine_ls_extinction_method none
_refine_ls_goodness_of_fit_ref 1.101
_refine_ls_hydrogen_treatment constr
_refine_ls_matrix_type full
_refine_ls_number_parameters 208
_refine_ls_number_reflns 2394
_refine_ls_number_restraints 0
_refine_ls_restrained_S_all 1.101
_refine_ls_R_factor_all 0.0676
_refine_ls_R_factor_gt 0.0633
_refine_ls_shift/su_max 0.001
_refine_ls_shift/su_mean 0.000
_refine_ls_structure_factor_coef Fsqd
_refine_ls_weighting_details 'w=1/[\s^2^(Fo^2^)+(0.1585P)^2^] where P=(Fo^2^+2Fc^2^)/3'
_refine_ls_weighting_scheme calc
_refine_ls_wR_factor_gt 0.1704
_refine_ls_wR_factor_ref 0.1942
_reflns_Friedel_coverage 0.000
_reflns_number_gt 2227
_reflns_number_total 2394
_reflns_threshold_expression 'I > 2\s(I)'
_cod_data_source_file c8cc06490c2.cif
_cod_data_source_block ming_red
_cod_depositor_comments 'Adding full bibliography for 7122351--7122353.cif.'
_cod_database_code 7122353
_shelx_shelxl_version_number 2017/1
_chemical_oxdiff_formula 'C14 H5 Au F5 N O2'
_shelx_space_group_comment
;
The symmetry employed for this shelxl refinement is uniquely defined
by the following loop, which should always be used as a source of
symmetry information in preference to the above space-group names.
They are only intended as comments.
;
_reflns_odcompleteness_completeness 99.16
_reflns_odcompleteness_iscentric 1
_reflns_odcompleteness_theta 66.97
_olex2_refinement_description
;
1. Fixed Uiso
 At 1.2 times of:
  All C(H) groups
 At 1.5 times of:
  All O(H) groups
2.a Aromatic/amide H refined with riding coordinates:
 C6(H6), C5(H5), C2(H2A), C3(H3)
2.b Tetrahedral OH refined with riding coordinates:
 O2(H2)
;
_olex2_submission_special_instructions 'No special instructions were received'
_oxdiff_exptl_absorpt_empirical_details
;
Empirical correction (ABSPACK) includes:
- Absorption correction using spherical harmonics
- Frame scaling
;
_oxdiff_exptl_absorpt_empirical_full_max 2.543
_oxdiff_exptl_absorpt_empirical_full_min 0.600

loop_
_space_group_symop_operation_xyz
'x, y, z'
'-x, y, -z+1/2'
'-x, -y, -z'
'x, -y, z-1/2'

loop_
_atom_site_label
_atom_site_type_symbol
_atom_site_fract_x
_atom_site_fract_y
_atom_site_fract_z
_atom_site_U_iso_or_equiv
_atom_site_adp_type
_atom_site_occupancy
_atom_site_site_symmetry_order
_atom_site_calc_flag
_atom_site_refinement_flags_posn
Au1 Au 0.53896(2) 0.55133(4) 0.36361(3) 0.0231(3) Uani 1 1 d .
F5 F 0.5538(5) 0.1350(8) 0.3591(4) 0.0285(13) Uani 1 1 d .
F4 F 0.7032(6) -0.0732(7) 0.3317(5) 0.0320(15) Uani 1 1 d .
F1 F 0.7644(4) 0.6118(8) 0.3171(5) 0.0329(13) Uani 1 1 d .
F2 F 0.9143(4) 0.3992(10) 0.2945(5) 0.0372(14) Uani 1 1 d .
F3 F 0.8879(5) 0.0520(6) 0.3071(6) 0.0333(16) Uani 1 1 d .
O2 O 0.0126(5) 1.2748(8) 0.4988(5) 0.0281(14) Uani 1 1 d .
H2 H -0.025712 1.355544 0.504491 0.042 Uiso 1 1 calc R
O1 O 0.1149(5) 1.4857(8) 0.4656(5) 0.0224(13) Uani 1 1 d .
N1 N 0.3763(7) 0.8272(11) 0.3986(6) 0.0255(18) Uani 1 1 d .
C9 C 0.6514(6) 0.3862(13) 0.3414(7) 0.0212(18) Uani 1 1 d .
C8 C 0.4369(7) 0.7228(14) 0.3854(7) 0.028(2) Uani 1 1 d .
C14 C 0.6412(6) 0.2092(13) 0.3414(7) 0.0247(18) Uani 1 1 d .
C4 C 0.1677(6) 1.1950(11) 0.4497(7) 0.0195(17) Uani 1 1 d .
C6 C 0.3360(7) 1.1202(14) 0.4279(7) 0.025(2) Uani 1 1 d .
H6 H 0.402643 1.150855 0.425223 0.030 Uiso 1 1 calc R
C5 C 0.2668(7) 1.2453(12) 0.4454(7) 0.0223(17) Uani 1 1 d .
H5 H 0.285895 1.360085 0.453981 0.027 Uiso 1 1 calc R
C10 C 0.7467(9) 0.4407(10) 0.3212(9) 0.024(2) Uani 1 1 d .
C1 C 0.3067(9) 0.9486(11) 0.4142(8) 0.025(2) Uani 1 1 d .
C2 C 0.2068(7) 0.9007(14) 0.4159(8) 0.0226(19) Uani 1 1 d .
H2A H 0.187191 0.786387 0.405954 0.027 Uiso 1 1 calc R
C7 C 0.0949(6) 1.3320(11) 0.4714(7) 0.0203(18) Uani 1 1 d .
C13 C 0.7178(8) 0.0989(14) 0.3299(7) 0.0211(19) Uani 1 1 d .
C11 C 0.8243(7) 0.3327(13) 0.3104(7) 0.027(2) Uani 1 1 d .
C3 C 0.1375(7) 1.0256(13) 0.4327(8) 0.024(2) Uani 1 1 d .
H3 H 0.070342 0.995842 0.432623 0.028 Uiso 1 1 calc R
C12 C 0.8122(7) 0.1577(13) 0.3160(7) 0.025(2) Uani 1 1 d .

loop_
_atom_site_aniso_label
_atom_site_aniso_U_11
_atom_site_aniso_U_22
_atom_site_aniso_U_33
_atom_site_aniso_U_23
_atom_site_aniso_U_13
_atom_site_aniso_U_12
Au1 0.0201(4) 0.0214(4) 0.0270(4) -0.00273(11) 0.0001(2) 0.00844(11)
F5 0.028(3) 0.029(3) 0.030(3) -0.004(2) 0.010(2) -0.010(2)
F4 0.048(4) 0.012(3) 0.036(4) 0.008(2) 0.006(3) 0.004(2)
F1 0.030(3) 0.021(3) 0.049(4) 0.002(3) 0.011(2) 0.001(3)
F2 0.020(3) 0.046(3) 0.047(4) 0.000(3) 0.005(2) -0.001(3)
F3 0.030(3) 0.028(4) 0.042(4) -0.006(2) 0.007(3) 0.021(2)
O2 0.020(3) 0.017(3) 0.048(4) 0.003(3) 0.008(3) 0.009(3)
O1 0.024(3) 0.008(3) 0.035(4) -0.001(3) 0.003(3) -0.002(3)
N1 0.029(4) 0.026(5) 0.022(4) 0.003(3) 0.006(3) 0.011(4)
C9 0.012(4) 0.026(5) 0.027(4) 0.007(4) 0.007(3) 0.005(3)
C8 0.030(4) 0.033(5) 0.021(4) 0.002(4) 0.002(3) 0.008(4)
C14 0.021(4) 0.034(5) 0.019(4) 0.007(4) 0.003(3) 0.001(4)
C4 0.023(4) 0.011(4) 0.024(4) -0.005(3) -0.002(3) -0.003(3)
C6 0.013(4) 0.028(5) 0.035(5) -0.016(4) 0.005(3) 0.005(4)
C5 0.024(4) 0.023(5) 0.022(4) -0.006(4) 0.009(3) 0.002(4)
C10 0.032(5) 0.010(5) 0.030(6) -0.003(3) 0.003(4) 0.004(3)
C1 0.024(5) 0.027(6) 0.022(5) 0.008(3) -0.009(4) 0.003(3)
C2 0.021(4) 0.015(4) 0.034(5) 0.010(4) 0.012(4) 0.002(4)
C7 0.010(4) 0.024(5) 0.027(4) -0.009(3) 0.003(3) -0.001(3)
C13 0.034(5) 0.015(4) 0.013(4) 0.002(4) 0.001(3) 0.007(4)
C11 0.016(4) 0.037(6) 0.026(5) 0.002(4) 0.003(3) -0.003(4)
C3 0.011(4) 0.026(5) 0.034(5) 0.011(4) 0.004(4) 0.004(4)
C12 0.024(4) 0.034(5) 0.017(4) 0.001(3) 0.001(3) 0.004(4)

loop_
_atom_type_symbol
_atom_type_description
_atom_type_scat_dispersion_real
_atom_type_scat_dispersion_imag
_atom_type_scat_source
C C 0.0181 0.0091 'International Tables Vol C Tables 4.2.6.8 and 6.1.1.4'
H H 0.0000 0.0000 'International Tables Vol C Tables 4.2.6.8 and 6.1.1.4'
Au Au -4.4197 7.2980 'International Tables Vol C Tables 4.2.6.8 and 6.1.1.4'
F F 0.0727 0.0534 'International Tables Vol C Tables 4.2.6.8 and 6.1.1.4'
N N 0.0311 0.0180 'International Tables Vol C Tables 4.2.6.8 and 6.1.1.4'
O O 0.0492 0.0322 'International Tables Vol C Tables 4.2.6.8 and 6.1.1.4'

loop_
_exptl_crystal_face_index_h
_exptl_crystal_face_index_k
_exptl_crystal_face_index_l
_exptl_crystal_face_perp_dist
0 4 -5 0.0547
0 -2 -8 0.0407
0 3 7 0.0201
1 2 -8 0.0543
9 0 -1 0.0108
0 -5 2 0.0346
-9 0 1 0.0126

loop_
_geom_angle_atom_site_label_1
_geom_angle_atom_site_label_2
_geom_angle_atom_site_label_3
_geom_angle
_geom_angle_site_symmetry_3
C9 Au1 Au1 91.6(3) 2_655
C8 Au1 Au1 89.1(3) 2_655
C8 Au1 C9 176.3(4) .
C7 O2 H2 109.5 .
C8 N1 C1 179.6(12) .
C14 C9 Au1 123.6(6) .
C14 C9 C10 113.1(8) .
C10 C9 Au1 123.3(7) .
N1 C8 Au1 179.3(9) .
F5 C14 C9 120.7(8) .
F5 C14 C13 115.8(9) .
C13 C14 C9 123.4(9) .
C5 C4 C7 117.3(7) .
C3 C4 C5 121.3(8) .
C3 C4 C7 121.4(8) .
C5 C6 H6 119.7 .
C5 C6 C1 120.6(9) .
C1 C6 H6 119.7 .
C4 C5 H5 120.8 .
C6 C5 C4 118.3(9) .
C6 C5 H5 120.8 .
F1 C10 C9 118.2(9) .
F1 C10 C11 117.5(10) .
C11 C10 C9 124.2(8) .
N1 C1 C6 119.6(10) .
N1 C1 C2 119.8(9) .
C6 C1 C2 120.5(10) .
C1 C2 H2A 120.5 .
C3 C2 C1 119.0(10) .
C3 C2 H2A 120.5 .
O2 C7 C4 114.5(7) .
O1 C7 O2 123.8(8) .
O1 C7 C4 121.7(8) .
F4 C13 C14 120.5(10) .
F4 C13 C12 117.8(9) .
C14 C13 C12 121.7(10) .
F2 C11 C10 119.4(9) .
F2 C11 C12 120.0(9) .
C10 C11 C12 120.6(9) .
C4 C3 H3 119.9 .
C2 C3 C4 120.2(9) .
C2 C3 H3 119.9 .
F3 C12 C13 122.4(9) .
F3 C12 C11 120.8(9) .
C11 C12 C13 116.8(9) .

loop_
_geom_bond_atom_site_label_1
_geom_bond_atom_site_label_2
_geom_bond_distance
_geom_bond_site_symmetry_2
Au1 Au1 3.0198(7) 2_655
Au1 C9 2.028(9) .
Au1 C8 1.956(10) .
F5 C14 1.353(11) .
F4 C13 1.350(11) .
F1 C10 1.351(10) .
F2 C11 1.354(11) .
F3 C12 1.322(11) .
O2 H2 0.8200 .
O2 C7 1.282(11) .
O1 C7 1.227(11) .
N1 C8 1.176(13) .
N1 C1 1.360(14) .
C9 C14 1.380(15) .
C9 C10 1.404(15) .
C14 C13 1.360(14) .
C4 C5 1.393(13) .
C4 C7 1.496(12) .
C4 C3 1.385(13) .
C6 H6 0.9300 .
C6 C5 1.382(13) .
C6 C1 1.393(15) .
C5 H5 0.9300 .
C10 C11 1.357(14) .
C1 C2 1.393(15) .
C2 H2A 0.9300 .
C2 C3 1.380(15) .
C13 C12 1.380(15) .
C11 C12 1.371(15) .
C3 H3 0.9300 .

loop_
_exptl_oxdiff_crystal_face_indexfrac_h
_exptl_oxdiff_crystal_face_indexfrac_k
_exptl_oxdiff_crystal_face_indexfrac_l
_exptl_oxdiff_crystal_face_x
_exptl_oxdiff_crystal_face_y
_exptl_oxdiff_crystal_face_z
0.2007 4.0627 -4.9964 0.4558 0.0641 0.8878
0.2590 -1.6106 -8.0030 -0.7002 -0.0984 0.7071
-0.2051 3.0372 6.7373 0.8857 0.1245 -0.4472
1.1385 2.2217 -7.6151 -0.0138 0.0985 0.9950
8.7029 -0.0317 -0.8208 -0.1392 0.9903 -0.0000
0.0051 -5.0032 2.0781 -0.7746 -0.0956 -0.6621
-8.9650 -0.0093 0.9563 0.1417 -1.0198 -0.0155
